data_1533673
loop_
_publ_author_name
'Haque, M.T.'
'Satoh, H.'
'Kamegashira, N.'

_publ_section_title
;
 Temperature-induced phase transition of rhodium-doped La Mn1-x Rhx O3
 (0.1 < x < 0.5) - type compounds
;
_journal_name_full 'Materials Letters'
_journal_page_first 1571
_journal_page_last 1575
_journal_volume 58
_journal_year 2004
_chemical_formula_sum 'La Mn0.9 O3 Rh0.1'
_chemical_name_systematic 'La ((Mn0.9 Rh0.1) O3)'
_space_group_IT_number 62
_symmetry_space_group_name_Hall '-P 2ac 2n'
_symmetry_space_group_name_H-M 'P n m a'
_cell_angle_alpha 90
_cell_angle_beta 90
_cell_angle_gamma 90
_cell_formula_units_Z 4
_cell_length_a 5.5049
_cell_length_b 7.8008
_cell_length_c 5.5442
_cell_volume 238.082
_citation_journal_id_ASTM MLETDJ
_cod_data_source_file Haque_MLETDJ_2004_1908.cif
_cod_data_source_block La1Mn0.9O3Rh0.1
_cod_original_cell_volume 238.0825
_cod_original_formula_sum 'La1 Mn0.9 O3 Rh0.1'
_cod_database_code 1533673

loop_
_symmetry_equiv_pos_as_xyz
x,y,z
-x+1/2,-y,z+1/2
x+1/2,-y+1/2,-z+1/2
-x,y+1/2,-z
-x,-y,-z
x-1/2,y,-z-1/2
-x-1/2,y-1/2,z-1/2
x,-y-1/2,z

loop_
_atom_site_label
_atom_site_type_symbol
_atom_site_fract_x
_atom_site_fract_y
_atom_site_fract_z
_atom_site_occupancy
_atom_site_U_iso_or_equiv
La1 La+3 0.0176 0.25 -0.005 1 0.0
O1 O-2 0.497 0.25 0.05 1 0.0
Mn1 Mn+3 0 0 0.5 0.9 0.0
O2 O-2 0.22 0.029 0.71 1 0.0
Rh1 Rh+3 0 0 0.5 0.1 0.0
